data_4087689
loop_
_publ_author_name
'Kenaree, Amir Rabiee'
'Cuthbert, Tyler J.'
'Barbon, Stephanie M.'
'Boyle, Paul D.'
'Gillies, Elizabeth R.'
'Ragogna, Paul J.'
'Gilroy, Joe B.'

_publ_section_title
;
 Synthesis and Characterization of a Family of Air-Stable Ferrocene- and
 Ruthenocene-Containing Primary, Secondary, and Tertiary Phosphines
;
_journal_issue 17
_journal_name_full Organometallics
_journal_page_first 4272
_journal_paper_doi 10.1021/acs.organomet.5b00496
_journal_volume 34
_journal_year 2015
_chemical_formula_sum 'C36 H39 Fe2 P Ru'
_chemical_formula_weight 715.41
_space_group_crystal_system triclinic
_space_group_IT_number 2
_space_group_name_Hall '-P 1'
_space_group_name_H-M_alt 'P -1'
_atom_sites_solution_hydrogens geom
_atom_sites_solution_primary dual
_atom_sites_solution_secondary difmap
_audit_creation_method SHELXL-2014/7
_cell_angle_alpha 84.94(2)
_cell_angle_beta 83.442(18)
_cell_angle_gamma 74.634(13)
_cell_formula_units_Z 2
_cell_length_a 11.190(2)
_cell_length_b 11.696(4)
_cell_length_c 11.888(5)
_cell_measurement_reflns_used 9847
_cell_measurement_temperature 110
_cell_measurement_theta_max 39.63
_cell_measurement_theta_min 2.94
_cell_volume 1487.7(9)
_computing_cell_refinement SAINT
_computing_data_collection Apex2
_computing_data_reduction SAINT
_computing_molecular_graphics NRCVAX
_computing_publication_material cif2tables.py
_computing_structure_refinement SHELXL-2014
_computing_structure_solution SHELXT
_diffrn_ambient_temperature 110
_diffrn_detector 'CCD plate'
_diffrn_detector_type 'Bruker Apex2'
_diffrn_measured_fraction_theta_full 0.998
_diffrn_measured_fraction_theta_max 0.943
_diffrn_measurement_device '\k-geometry diffractometer'
_diffrn_measurement_device_type 'Bruker Kappa Axis Apex2'
_diffrn_measurement_method 'phi and omega scans'
_diffrn_radiation_type MoK\a
_diffrn_radiation_wavelength 0.71073
_diffrn_reflns_av_R_equivalents 0.0285
_diffrn_reflns_av_unetI/netI 0.0456
_diffrn_reflns_Laue_measured_fraction_full 0.998
_diffrn_reflns_Laue_measured_fraction_max 0.943
_diffrn_reflns_limit_h_max 15
_diffrn_reflns_limit_h_min -20
_diffrn_reflns_limit_k_max 21
_diffrn_reflns_limit_k_min -20
_diffrn_reflns_limit_l_max 21
_diffrn_reflns_limit_l_min -21
_diffrn_reflns_number 40924
_diffrn_reflns_point_group_measured_fraction_full 0.998
_diffrn_reflns_point_group_measured_fraction_max 0.943
_diffrn_reflns_theta_full 25.242
_diffrn_reflns_theta_max 40.317
_diffrn_reflns_theta_min 3.374
_diffrn_source 'sealed tube'
_exptl_absorpt_coefficient_mu 1.542
_exptl_absorpt_correction_T_max 0.7479
_exptl_absorpt_correction_T_min 0.6438
_exptl_absorpt_correction_type multi-scan
_exptl_absorpt_process_details SADABS
_exptl_crystal_colour orange
_exptl_crystal_density_diffrn 1.597
_exptl_crystal_description block
_exptl_crystal_F_000 732
_exptl_crystal_size_max 0.350
_exptl_crystal_size_mid 0.250
_exptl_crystal_size_min 0.190
_refine_diff_density_max 0.988
_refine_diff_density_min -0.765
_refine_diff_density_rms 0.101
_refine_ls_extinction_method none
_refine_ls_goodness_of_fit_ref 1.044
_refine_ls_hydrogen_treatment constr
_refine_ls_matrix_type full
_refine_ls_number_parameters 364
_refine_ls_number_reflns 17750
_refine_ls_number_restraints 1
_refine_ls_restrained_S_all 1.044
_refine_ls_R_factor_all 0.0496
_refine_ls_R_factor_gt 0.0353
_refine_ls_shift/su_max 0.002
_refine_ls_shift/su_mean 0.000
_refine_ls_structure_factor_coef Fsqd
_refine_ls_weighting_details 'w=1/[\s^2^(Fo^2^)+(0.0327P)^2^+0.1116P] where P=(Fo^2^+2Fc^2^)/3'
_refine_ls_weighting_scheme calc
_refine_ls_wR_factor_gt 0.0755
_refine_ls_wR_factor_ref 0.0802
_reflns_Friedel_coverage 0.000
_reflns_number_gt 13981
_reflns_number_total 17750
_reflns_threshold_expression 'I > 2\s(I)'
_cod_data_source_file om5b00496_si_007.cif
_cod_data_source_block 10
_cod_original_cell_volume 1487.7(8)
_cod_database_code 4087689
_shelx_shelxl_version_number 2014/7
_shelx_space_group_comment
;
The symmetry employed for this shelxl refinement is uniquely defined
by the following loop, which should always be used as a source of
symmetry information in preference to the above space-group names.
They are only intended as comments.
;
_shelx_estimated_absorpt_t_min 0.614
_shelx_estimated_absorpt_t_max 0.758

loop_
_space_group_symop_operation_xyz
'x, y, z'
'-x, -y, -z'

loop_
_atom_site_label
_atom_site_type_symbol
_atom_site_fract_x
_atom_site_fract_y
_atom_site_fract_z
_atom_site_U_iso_or_equiv
_atom_site_adp_type
_atom_site_occupancy
_atom_site_site_symmetry_order
_atom_site_calc_flag
_atom_site_refinement_flags_posn
_atom_site_refinement_flags_adp
_atom_site_refinement_flags_occupancy
_atom_site_disorder_assembly
_atom_site_disorder_group
Ru1 Ru 1.14153(2) 0.66717(2) -0.27843(2) 0.01344(4) Uani 0.4315(10) 1 d . . P A 1
Fe1 Fe 1.14153(2) 0.66717(2) -0.27843(2) 0.01344(4) Uani 0.5685(10) 1 d . . P A 2
Fe2 Fe 0.69723(2) 0.81657(2) 0.58529(2) 0.01400(4) Uani 0.6009(10) 1 d . . P B 3
Ru2 Ru 0.69723(2) 0.81657(2) 0.58529(2) 0.01400(4) Uani 0.3991(10) 1 d . . P B 4
Fe3 Fe 0.58585(2) 1.31440(2) -0.14452(2) 0.01335(4) Uani 0.8337(10) 1 d . . P C 5
Ru3 Ru 0.58585(2) 1.31440(2) -0.14452(2) 0.01335(4) Uani 0.1663(10) 1 d . . P C 6
P1 P 0.90696(3) 0.89304(3) 0.10247(3) 0.01361(5) Uani 1 1 d . . . . .
C1 C 1.27132(15) 0.77039(16) -0.30603(13) 0.0317(3) Uani 1 1 d . . . . .
H1 H 1.3353 0.7670 -0.2588 0.038 Uiso 1 1 calc R U . A 1
C2 C 1.28161(13) 0.70238(15) -0.40033(12) 0.0284(3) Uani 1 1 d . . . . .
H2 H 1.3539 0.6449 -0.4276 0.034 Uiso 1 1 calc R U . A 1
C3 C 1.16590(13) 0.73432(15) -0.44752(12) 0.0278(3) Uani 1 1 d . . . . .
H3 H 1.1472 0.7021 -0.5120 0.033 Uiso 1 1 calc R U . A 1
C4 C 1.08271(14) 0.82261(13) -0.38189(13) 0.0296(3) Uani 1 1 d . . . . .
H4 H 0.9985 0.8598 -0.3945 0.036 Uiso 1 1 calc R U . A 1
C5 C 1.14749(17) 0.84551(14) -0.29403(14) 0.0336(3) Uani 1 1 d . . . . .
H5 H 1.1145 0.9009 -0.2374 0.040 Uiso 1 1 calc R U . A 1
C6 C 0.98918(12) 0.60695(10) -0.19714(11) 0.0179(2) Uani 1 1 d . . . . .
H6 H 0.9040 0.6487 -0.1984 0.022 Uiso 1 1 calc R U . A 1
C7 C 1.05916(12) 0.52484(11) -0.27745(11) 0.0203(2) Uani 1 1 d . . . . .
H7 H 1.0287 0.5026 -0.3414 0.024 Uiso 1 1 calc R U . A 1
C8 C 1.18263(13) 0.48203(10) -0.24488(12) 0.0214(2) Uani 1 1 d . . . . .
H8 H 1.2490 0.4264 -0.2833 0.026 Uiso 1 1 calc R U . A 1
C9 C 1.18878(12) 0.53761(10) -0.14429(11) 0.0190(2) Uani 1 1 d . . . . .
H9 H 1.2602 0.5250 -0.1039 0.023 Uiso 1 1 calc R U . A 1
C10 C 1.06921(11) 0.61561(10) -0.11450(10) 0.0161(2) Uani 1 1 d . . . . .
C11 C 1.03529(12) 0.68353(10) -0.00852(11) 0.0184(2) Uani 1 1 d . . . . .
H11A H 1.1100 0.7048 0.0110 0.022 Uiso 1 1 calc R U . . .
H11B H 1.0106 0.6309 0.0546 0.022 Uiso 1 1 calc R U . . .
C12 C 0.92947(11) 0.79739(10) -0.01817(10) 0.0164(2) Uani 1 1 d . . . . .
H12A H 0.8510 0.7752 -0.0238 0.020 Uiso 1 1 calc R U . . .
H12B H 0.9472 0.8436 -0.0891 0.020 Uiso 1 1 calc R U . . .
C13 C 0.86315(12) 0.79328(10) 0.21965(10) 0.0167(2) Uani 1 1 d . . . . .
H13A H 0.7891 0.7697 0.2016 0.020 Uiso 1 1 calc R U . . .
H13B H 0.9321 0.7204 0.2253 0.020 Uiso 1 1 calc R U . . .
C14 C 0.83398(12) 0.84911(11) 0.33482(10) 0.0189(2) Uani 1 1 d . . . . .
H14A H 0.9108 0.8627 0.3586 0.023 Uiso 1 1 calc R U . . .
H14B H 0.7724 0.9270 0.3275 0.023 Uiso 1 1 calc R U . . .
C15 C 0.78316(11) 0.77034(10) 0.42358(10) 0.01509(19) Uani 1 1 d . . . . .
C16 C 0.60999(13) 0.99806(12) 0.59673(13) 0.0262(3) Uani 1 1 d . . . . .
H16 H 0.5746 1.0496 0.5361 0.031 Uiso 1 1 calc R U . B 3
C17 C 0.54734(15) 0.93129(15) 0.67571(15) 0.0345(4) Uani 1 1 d . . . . .
H17 H 0.4627 0.9297 0.6775 0.041 Uiso 1 1 calc R U . B 3
C18 C 0.63395(18) 0.86660(15) 0.75240(13) 0.0378(4) Uani 1 1 d . . . . .
H18 H 0.6170 0.8149 0.8148 0.045 Uiso 1 1 calc R U . B 3
C19 C 0.75008(15) 0.89325(13) 0.71892(13) 0.0299(3) Uani 1 1 d . . . . .
H19 H 0.8248 0.8617 0.7543 0.036 Uiso 1 1 calc R U . B 3
C20 C 0.73437(13) 0.97520(12) 0.62332(13) 0.0251(3) Uani 1 1 d . . . . .
H20 H 0.7967 1.0090 0.5838 0.030 Uiso 1 1 calc R U . B 3
C21 C 0.76592(13) 0.63142(12) 0.57179(12) 0.0224(2) Uani 1 1 d . . . . .
H21 H 0.7856 0.5744 0.6334 0.027 Uiso 1 1 calc R U . B 3
C22 C 0.84905(11) 0.69195(10) 0.50798(10) 0.0176(2) Uani 1 1 d . . . . .
H22 H 0.9339 0.6818 0.5197 0.021 Uiso 1 1 calc R U . B 3
C23 C 0.64837(13) 0.67141(12) 0.52685(12) 0.0232(2) Uani 1 1 d . . . . .
H23 H 0.5756 0.6460 0.5531 0.028 Uiso 1 1 calc R U . B 3
C24 C 0.65951(11) 0.75653(11) 0.43537(11) 0.0191(2) Uani 1 1 d . . . . .
H24 H 0.5951 0.7973 0.3898 0.023 Uiso 1 1 calc R U . B 3
C25 C 0.75003(11) 0.98994(10) 0.07977(10) 0.0161(2) Uani 1 1 d . . . . .
H25A H 0.6955 0.9400 0.0644 0.019 Uiso 1 1 calc R U . . .
H25B H 0.7139 1.0308 0.1500 0.019 Uiso 1 1 calc R U . . .
C26 C 0.75232(11) 1.08308(11) -0.01871(11) 0.0200(2) Uani 1 1 d . . . . .
H26A H 0.8171 1.1243 -0.0098 0.024 Uiso 1 1 calc R U . . .
H26B H 0.7751 1.0427 -0.0908 0.024 Uiso 1 1 calc R U . . .
C27 C 0.62914(11) 1.17341(10) -0.02499(10) 0.0159(2) Uani 1 1 d . . . . .
C28 C 0.74662(13) 1.30432(14) -0.25093(12) 0.0284(3) Uani 1 1 d . . . . .
H28 H 0.8243 1.2482 -0.2426 0.034 Uiso 1 1 calc R U . C 5
C29 C 0.70629(13) 1.41774(13) -0.20441(12) 0.0258(3) Uani 1 1 d . . . . .
H29 H 0.7523 1.4507 -0.1595 0.031 Uiso 1 1 calc R U . C 5
C30 C 0.58515(13) 1.47294(12) -0.23700(11) 0.0224(2) Uani 1 1 d . . . . .
H30 H 0.5358 1.5493 -0.2173 0.027 Uiso 1 1 calc R U . C 5
C31 C 0.55034(14) 1.39459(13) -0.30396(11) 0.0237(3) Uani 1 1 d . . . . .
H31 H 0.4741 1.4094 -0.3374 0.028 Uiso 1 1 calc R U . C 5
C32 C 0.65012(15) 1.28981(13) -0.31208(12) 0.0277(3) Uani 1 1 d . . . . .
H32 H 0.6519 1.2221 -0.3515 0.033 Uiso 1 1 calc R U . C 5
C33 C 0.52786(11) 1.16476(10) -0.08356(11) 0.0182(2) Uani 1 1 d . . . . .
H33 H 0.5264 1.1003 -0.1262 0.022 Uiso 1 1 calc R U . C 5
C34 C 0.42873(11) 1.26972(11) -0.06715(11) 0.0195(2) Uani 1 1 d . . . . .
H34 H 0.3503 1.2872 -0.0971 0.023 Uiso 1 1 calc R U . C 5
C35 C 0.46824(11) 1.34323(11) 0.00187(11) 0.0188(2) Uani 1 1 d . . . . .
H35 H 0.4209 1.4185 0.0262 0.023 Uiso 1 1 calc R U . C 5
C36 C 0.59153(11) 1.28410(11) 0.02824(10) 0.0173(2) Uani 1 1 d . . . . .
H36 H 0.6404 1.3133 0.0735 0.021 Uiso 1 1 calc R U . C 5

loop_
_atom_site_aniso_label
_atom_site_aniso_U_11
_atom_site_aniso_U_22
_atom_site_aniso_U_33
_atom_site_aniso_U_23
_atom_site_aniso_U_13
_atom_site_aniso_U_12
Ru1 0.01652(6) 0.01232(5) 0.01194(5) -0.00136(4) 0.00009(4) -0.00490(4)
Fe1 0.01652(6) 0.01232(5) 0.01194(5) -0.00136(4) 0.00009(4) -0.00490(4)
Fe2 0.01576(6) 0.01470(6) 0.01098(6) -0.00252(4) -0.00005(4) -0.00293(4)
Ru2 0.01576(6) 0.01470(6) 0.01098(6) -0.00252(4) -0.00005(4) -0.00293(4)
Fe3 0.01643(7) 0.01270(7) 0.01067(6) 0.00075(5) -0.00075(5) -0.00399(5)
Ru3 0.01643(7) 0.01270(7) 0.01067(6) 0.00075(5) -0.00075(5) -0.00399(5)
P1 0.01480(13) 0.01196(11) 0.01330(12) -0.00004(9) -0.00024(10) -0.00283(9)
C1 0.0346(8) 0.0467(9) 0.0227(6) 0.0043(6) -0.0065(6) -0.0264(7)
C2 0.0195(6) 0.0419(8) 0.0238(6) -0.0015(6) 0.0035(5) -0.0101(5)
C3 0.0263(7) 0.0440(8) 0.0159(5) -0.0015(5) 0.0000(5) -0.0148(6)
C4 0.0245(7) 0.0298(7) 0.0315(7) 0.0062(6) 0.0014(5) -0.0058(5)
C5 0.0485(10) 0.0276(7) 0.0280(7) -0.0057(6) 0.0098(7) -0.0197(7)
C6 0.0199(5) 0.0132(4) 0.0213(5) -0.0028(4) -0.0035(4) -0.0040(4)
C7 0.0260(6) 0.0143(5) 0.0221(6) -0.0061(4) -0.0049(5) -0.0050(4)
C8 0.0254(6) 0.0119(5) 0.0258(6) -0.0059(4) -0.0031(5) -0.0010(4)
C9 0.0208(5) 0.0124(4) 0.0222(6) -0.0013(4) -0.0051(4) -0.0001(4)
C10 0.0197(5) 0.0109(4) 0.0171(5) -0.0013(4) -0.0026(4) -0.0025(4)
C11 0.0228(6) 0.0140(5) 0.0167(5) -0.0016(4) -0.0043(4) -0.0007(4)
C12 0.0168(5) 0.0165(5) 0.0141(5) -0.0014(4) -0.0013(4) -0.0013(4)
C13 0.0228(5) 0.0136(4) 0.0135(5) 0.0000(4) -0.0002(4) -0.0053(4)
C14 0.0265(6) 0.0155(5) 0.0149(5) -0.0007(4) 0.0010(4) -0.0073(4)
C15 0.0180(5) 0.0133(4) 0.0135(4) -0.0002(4) -0.0009(4) -0.0037(4)
C16 0.0233(6) 0.0228(6) 0.0289(7) -0.0039(5) -0.0047(5) 0.0019(5)
C17 0.0240(7) 0.0415(9) 0.0373(8) -0.0165(7) 0.0097(6) -0.0079(6)
C18 0.0611(11) 0.0336(8) 0.0189(6) -0.0052(6) 0.0085(7) -0.0162(8)
C19 0.0385(8) 0.0266(7) 0.0241(7) -0.0056(5) -0.0112(6) -0.0027(6)
C20 0.0262(6) 0.0183(5) 0.0307(7) -0.0043(5) -0.0046(5) -0.0038(5)
C21 0.0255(6) 0.0196(5) 0.0226(6) 0.0059(5) -0.0027(5) -0.0085(5)
C22 0.0167(5) 0.0165(5) 0.0189(5) 0.0023(4) -0.0022(4) -0.0039(4)
C23 0.0217(6) 0.0272(6) 0.0240(6) -0.0012(5) 0.0005(5) -0.0133(5)
C24 0.0174(5) 0.0219(5) 0.0177(5) -0.0024(4) -0.0035(4) -0.0035(4)
C25 0.0152(5) 0.0141(4) 0.0175(5) 0.0015(4) 0.0004(4) -0.0027(4)
C26 0.0165(5) 0.0183(5) 0.0211(6) 0.0054(4) 0.0013(4) -0.0003(4)
C27 0.0164(5) 0.0139(4) 0.0162(5) 0.0020(4) -0.0007(4) -0.0027(4)
C28 0.0232(6) 0.0324(7) 0.0247(6) 0.0035(5) 0.0066(5) -0.0041(5)
C29 0.0281(7) 0.0322(7) 0.0214(6) 0.0055(5) -0.0027(5) -0.0174(5)
C30 0.0304(7) 0.0199(5) 0.0164(5) 0.0023(4) -0.0013(5) -0.0072(5)
C31 0.0300(7) 0.0288(6) 0.0129(5) 0.0015(5) -0.0037(5) -0.0088(5)
C32 0.0385(8) 0.0270(7) 0.0167(6) -0.0062(5) 0.0067(5) -0.0089(6)
C33 0.0197(5) 0.0141(5) 0.0212(5) -0.0016(4) -0.0023(4) -0.0048(4)
C34 0.0156(5) 0.0198(5) 0.0222(6) -0.0003(4) -0.0041(4) -0.0022(4)
C35 0.0194(5) 0.0167(5) 0.0178(5) -0.0018(4) -0.0015(4) 0.0001(4)
C36 0.0198(5) 0.0175(5) 0.0146(5) -0.0002(4) -0.0036(4) -0.0043(4)

loop_
_atom_type_symbol
_atom_type_description
_atom_type_scat_dispersion_real
_atom_type_scat_dispersion_imag
_atom_type_scat_source
C C 0.0033 0.0016 'International Tables Vol C Tables 4.2.6.8 and 6.1.1.4'
P P 0.1023 0.0942 'International Tables Vol C Tables 4.2.6.8 and 6.1.1.4'
Fe Fe 0.3463 0.8444 'International Tables Vol C Tables 4.2.6.8 and 6.1.1.4'
Ru Ru -1.2594 0.8363 'International Tables Vol C Tables 4.2.6.8 and 6.1.1.4'
H H 0.0000 0.0000 'International Tables Vol C Tables 4.2.6.8 and 6.1.1.4'

loop_
_geom_angle_atom_site_label_1
_geom_angle_atom_site_label_2
_geom_angle_atom_site_label_3
_geom_angle
C5 Ru1 C4 39.54(7)
C5 Ru1 C8 164.28(6)
C4 Ru1 C8 152.81(6)
C5 Ru1 C1 39.81(7)
C4 Ru1 C1 66.39(7)
C8 Ru1 C1 126.15(6)
C5 Ru1 C7 155.90(6)
C4 Ru1 C7 121.02(6)
C8 Ru1 C7 39.60(5)
C1 Ru1 C7 161.66(6)
C5 Ru1 C3 66.09(7)
C4 Ru1 C3 39.37(6)
C8 Ru1 C3 118.57(6)
C1 Ru1 C3 65.86(6)
C7 Ru1 C3 108.22(6)
C5 Ru1 C2 66.12(7)
C4 Ru1 C2 66.08(6)
C8 Ru1 C2 107.21(6)
C1 Ru1 C2 39.06(6)
C7 Ru1 C2 125.42(6)
C3 Ru1 C2 39.23(6)
C5 Ru1 C9 129.86(6)
C4 Ru1 C9 166.95(6)
C8 Ru1 C9 39.58(5)
C1 Ru1 C9 110.29(6)
C7 Ru1 C9 66.27(6)
C3 Ru1 C9 152.37(6)
C2 Ru1 C9 120.03(6)
C5 Ru1 C6 124.07(6)
C4 Ru1 C6 111.77(6)
C8 Ru1 C6 66.38(5)
C1 Ru1 C6 157.52(6)
C7 Ru1 C6 39.56(5)
C3 Ru1 C6 128.13(5)
C2 Ru1 C6 162.80(6)
C9 Ru1 C6 66.07(5)
C5 Ru1 C10 112.89(6)
C4 Ru1 C10 130.60(5)
C8 Ru1 C10 66.58(5)
C1 Ru1 C10 123.35(6)
C7 Ru1 C10 66.47(5)
C3 Ru1 C10 165.67(5)
C2 Ru1 C10 154.78(5)
C9 Ru1 C10 39.51(5)
C6 Ru1 C10 39.42(5)
C5 Fe1 C4 39.54(7)
C5 Fe1 C8 164.28(6)
C4 Fe1 C8 152.81(6)
C5 Fe1 C1 39.81(7)
C4 Fe1 C1 66.39(7)
C8 Fe1 C1 126.15(6)
C5 Fe1 C7 155.90(6)
C4 Fe1 C7 121.02(6)
C8 Fe1 C7 39.60(5)
C1 Fe1 C7 161.66(6)
C5 Fe1 C3 66.09(7)
C4 Fe1 C3 39.37(6)
C8 Fe1 C3 118.57(6)
C1 Fe1 C3 65.86(6)
C7 Fe1 C3 108.22(6)
C5 Fe1 C2 66.12(7)
C4 Fe1 C2 66.08(6)
C8 Fe1 C2 107.21(6)
C1 Fe1 C2 39.06(6)
C7 Fe1 C2 125.42(6)
C3 Fe1 C2 39.23(6)
C5 Fe1 C9 129.86(6)
C4 Fe1 C9 166.95(6)
C8 Fe1 C9 39.58(5)
C1 Fe1 C9 110.29(6)
C7 Fe1 C9 66.27(6)
C3 Fe1 C9 152.37(6)
C2 Fe1 C9 120.03(6)
C5 Fe1 C6 124.07(6)
C4 Fe1 C6 111.77(6)
C8 Fe1 C6 66.38(5)
C1 Fe1 C6 157.52(6)
C7 Fe1 C6 39.56(5)
C3 Fe1 C6 128.13(5)
C2 Fe1 C6 162.80(6)
C9 Fe1 C6 66.07(5)
C5 Fe1 C10 112.89(6)
C4 Fe1 C10 130.60(5)
C8 Fe1 C10 66.58(5)
C1 Fe1 C10 123.35(6)
C7 Fe1 C10 66.47(5)
C3 Fe1 C10 165.67(5)
C2 Fe1 C10 154.78(5)
C9 Fe1 C10 39.51(5)
C6 Fe1 C10 39.42(5)
C24 Fe2 C15 39.72(5)
C24 Fe2 C16 110.31(6)
C15 Fe2 C16 114.21(6)
C24 Fe2 C20 132.79(6)
C15 Fe2 C20 109.03(6)
C16 Fe2 C20 39.32(6)
C24 Fe2 C17 116.63(6)
C15 Fe2 C17 145.08(6)
C16 Fe2 C17 39.29(7)
C20 Fe2 C17 66.03(7)
C24 Fe2 C22 66.25(5)
C15 Fe2 C22 39.76(5)
C16 Fe2 C22 144.82(6)
C20 Fe2 C22 115.51(6)
C17 Fe2 C22 174.94(6)
C24 Fe2 C19 171.05(6)
C15 Fe2 C19 133.02(6)
C16 Fe2 C19 66.16(6)
C20 Fe2 C19 39.36(6)
C17 Fe2 C19 66.37(7)
C22 Fe2 C19 111.46(6)
C24 Fe2 C23 39.63(5)
C15 Fe2 C23 66.86(5)
C16 Fe2 C23 134.73(6)
C20 Fe2 C23 171.81(5)
C17 Fe2 C23 112.89(6)
C22 Fe2 C23 66.34(5)
C19 Fe2 C23 148.52(6)
C24 Fe2 C18 147.99(7)
C15 Fe2 C18 172.28(6)
C16 Fe2 C18 66.01(7)
C20 Fe2 C18 65.90(7)
C17 Fe2 C18 39.58(7)
C22 Fe2 C18 135.91(6)
C19 Fe2 C18 39.41(7)
C23 Fe2 C18 118.93(7)
C24 Fe2 C21 66.25(6)
C15 Fe2 C21 66.79(5)
C16 Fe2 C21 173.82(6)
C20 Fe2 C21 146.77(6)
C17 Fe2 C21 136.72(6)
C22 Fe2 C21 39.57(5)
C19 Fe2 C21 118.03(6)
C23 Fe2 C21 39.40(5)
C18 Fe2 C21 113.90(6)
C24 Ru2 C15 39.72(5)
C24 Ru2 C16 110.31(6)
C15 Ru2 C16 114.21(6)
C24 Ru2 C20 132.79(6)
C15 Ru2 C20 109.03(6)
C16 Ru2 C20 39.32(6)
C24 Ru2 C17 116.63(6)
C15 Ru2 C17 145.08(6)
C16 Ru2 C17 39.29(7)
C20 Ru2 C17 66.03(7)
C24 Ru2 C22 66.25(5)
C15 Ru2 C22 39.76(5)
C16 Ru2 C22 144.82(6)
C20 Ru2 C22 115.51(6)
C17 Ru2 C22 174.94(6)
C24 Ru2 C19 171.05(6)
C15 Ru2 C19 133.02(6)
C16 Ru2 C19 66.16(6)
C20 Ru2 C19 39.36(6)
C17 Ru2 C19 66.37(7)
C22 Ru2 C19 111.46(6)
C24 Ru2 C23 39.63(5)
C15 Ru2 C23 66.86(5)
C16 Ru2 C23 134.73(6)
C20 Ru2 C23 171.81(5)
C17 Ru2 C23 112.89(6)
C22 Ru2 C23 66.34(5)
C19 Ru2 C23 148.52(6)
C24 Ru2 C18 147.99(7)
C15 Ru2 C18 172.28(6)
C16 Ru2 C18 66.01(7)
C20 Ru2 C18 65.90(7)
C17 Ru2 C18 39.58(7)
C22 Ru2 C18 135.91(6)
C19 Ru2 C18 39.41(7)
C23 Ru2 C18 118.93(7)
C24 Ru2 C21 66.25(6)
C15 Ru2 C21 66.79(5)
C16 Ru2 C21 173.82(6)
C20 Ru2 C21 146.77(6)
C17 Ru2 C21 136.72(6)
C22 Ru2 C21 39.57(5)
C19 Ru2 C21 118.03(6)
C23 Ru2 C21 39.40(5)
C18 Ru2 C21 113.90(6)
C35 Fe3 C32 161.46(6)
C35 Fe3 C36 40.59(5)
C32 Fe3 C36 155.44(6)
C35 Fe3 C34 40.39(5)
C32 Fe3 C34 123.97(6)
C36 Fe3 C34 67.98(5)
C35 Fe3 C28 157.68(6)
C32 Fe3 C28 40.40(6)
C36 Fe3 C28 120.96(6)
C34 Fe3 C28 159.20(6)
C35 Fe3 C29 123.87(6)
C32 Fe3 C29 67.79(6)
C36 Fe3 C29 108.62(6)
C34 Fe3 C29 159.52(6)
C28 Fe3 C29 40.32(6)
C35 Fe3 C33 67.99(5)
C32 Fe3 C33 106.30(6)
C36 Fe3 C33 67.75(5)
C34 Fe3 C33 40.55(5)
C28 Fe3 C33 122.04(6)
C29 Fe3 C33 158.75(5)
C35 Fe3 C30 110.80(6)
C32 Fe3 C30 67.65(6)
C36 Fe3 C30 126.33(5)
C34 Fe3 C30 124.40(5)
C28 Fe3 C30 67.64(6)
C29 Fe3 C30 40.14(6)
C33 Fe3 C30 158.51(5)
C35 Fe3 C31 126.46(6)
C32 Fe3 C31 40.36(6)
C36 Fe3 C31 162.88(5)
C34 Fe3 C31 109.36(6)
C28 Fe3 C31 67.76(6)
C29 Fe3 C31 67.56(6)
C33 Fe3 C31 122.05(6)
C30 Fe3 C31 40.08(6)
C35 Fe3 C27 68.36(5)
C32 Fe3 C27 119.50(6)
C36 Fe3 C27 40.55(5)
C34 Fe3 C27 68.21(5)
C28 Fe3 C27 105.51(6)
C29 Fe3 C27 123.29(6)
C33 Fe3 C27 40.28(5)
C30 Fe3 C27 160.92(5)
C31 Fe3 C27 155.78(5)
C35 Ru3 C32 161.46(6)
C35 Ru3 C36 40.59(5)
C32 Ru3 C36 155.44(6)
C35 Ru3 C34 40.39(5)
C32 Ru3 C34 123.97(6)
C36 Ru3 C34 67.98(5)
C35 Ru3 C28 157.68(6)
C32 Ru3 C28 40.40(6)
C36 Ru3 C28 120.96(6)
C34 Ru3 C28 159.20(6)
C35 Ru3 C29 123.87(6)
C32 Ru3 C29 67.79(6)
C36 Ru3 C29 108.62(6)
C34 Ru3 C29 159.52(6)
C28 Ru3 C29 40.32(6)
C35 Ru3 C33 67.99(5)
C32 Ru3 C33 106.30(6)
C36 Ru3 C33 67.75(5)
C34 Ru3 C33 40.55(5)
C28 Ru3 C33 122.04(6)
C29 Ru3 C33 158.75(5)
C35 Ru3 C30 110.80(6)
C32 Ru3 C30 67.65(6)
C36 Ru3 C30 126.33(5)
C34 Ru3 C30 124.40(5)
C28 Ru3 C30 67.64(6)
C29 Ru3 C30 40.14(6)
C33 Ru3 C30 158.51(5)
C35 Ru3 C31 126.46(6)
C32 Ru3 C31 40.36(6)
C36 Ru3 C31 162.88(5)
C34 Ru3 C31 109.36(6)
C28 Ru3 C31 67.76(6)
C29 Ru3 C31 67.56(6)
C33 Ru3 C31 122.05(6)
C30 Ru3 C31 40.08(6)
C35 Ru3 C27 68.36(5)
C32 Ru3 C27 119.50(6)
C36 Ru3 C27 40.55(5)
C34 Ru3 C27 68.21(5)
C28 Ru3 C27 105.51(6)
C29 Ru3 C27 123.29(6)
C33 Ru3 C27 40.28(5)
C30 Ru3 C27 160.92(5)
C31 Ru3 C27 155.78(5)
C13 P1 C12 100.44(6)
C13 P1 C25 99.07(6)
C12 P1 C25 99.46(6)
C2 C1 C5 107.85(14)
C2 C1 Fe1 70.65(9)
C5 C1 Fe1 69.80(9)
C2 C1 Ru1 70.65(9)
C5 C1 Ru1 69.80(9)
C2 C1 H1 126.1
C5 C1 H1 126.1
Ru1 C1 H1 125.1
C1 C2 C3 108.37(14)
C1 C2 Fe1 70.29(9)
C3 C2 Fe1 70.36(8)
C1 C2 Ru1 70.29(9)
C3 C2 Ru1 70.36(8)
C1 C2 H2 125.8
C3 C2 H2 125.8
Ru1 C2 H2 125.1
C2 C3 C4 108.18(14)
C2 C3 Fe1 70.41(8)
C4 C3 Fe1 70.01(9)
C2 C3 Ru1 70.41(8)
C4 C3 Ru1 70.01(9)
C2 C3 H3 125.9
C4 C3 H3 125.9
Ru1 C3 H3 125.3
C3 C4 C5 107.84(13)
C3 C4 Fe1 70.63(9)
C5 C4 Fe1 70.09(9)
C3 C4 Ru1 70.63(9)
C5 C4 Ru1 70.09(9)
C3 C4 H4 126.1
C5 C4 H4 126.1
Ru1 C4 H4 124.8
C4 C5 C1 107.76(14)
C4 C5 Ru1 70.37(9)
C1 C5 Ru1 70.39(9)
C4 C5 Fe1 70.37(9)
C1 C5 Fe1 70.39(9)
C4 C5 H5 126.1
C1 C5 H5 126.1
Ru1 C5 H5 124.7
C7 C6 C10 108.33(11)
C7 C6 Fe1 69.79(8)
C10 C6 Fe1 70.57(8)
C7 C6 Ru1 69.79(8)
C10 C6 Ru1 70.57(8)
C7 C6 H6 125.8
C10 C6 H6 125.8
Ru1 C6 H6 125.4
C8 C7 C6 108.06(11)
C8 C7 Ru1 70.14(8)
C6 C7 Ru1 70.65(7)
C8 C7 Fe1 70.14(8)
C6 C7 Fe1 70.65(7)
C8 C7 H7 126.0
C6 C7 H7 126.0
Ru1 C7 H7 124.8
C7 C8 C9 107.83(11)
C7 C8 Fe1 70.26(7)
C9 C8 Fe1 70.56(7)
C7 C8 Ru1 70.26(7)
C9 C8 Ru1 70.56(7)
C7 C8 H8 126.1
C9 C8 H8 126.1
Ru1 C8 H8 124.7
C8 C9 C10 108.47(11)
C8 C9 Fe1 69.86(8)
C10 C9 Fe1 70.66(7)
C8 C9 Ru1 69.86(8)
C10 C9 Ru1 70.66(7)
C8 C9 H9 125.8
C10 C9 H9 125.8
Ru1 C9 H9 125.3
C6 C10 C9 107.31(11)
C6 C10 C11 127.89(11)
C9 C10 C11 124.57(11)
C6 C10 Ru1 70.01(8)
C9 C10 Ru1 69.83(7)
C11 C10 Ru1 129.68(9)
C6 C10 Fe1 70.01(8)
C9 C10 Fe1 69.83(7)
C11 C10 Fe1 129.68(9)
C10 C11 C12 114.36(10)
C10 C11 H11A 108.7
C12 C11 H11A 108.7
C10 C11 H11B 108.7
C12 C11 H11B 108.7
H11A C11 H11B 107.6
C11 C12 P1 113.88(8)
C11 C12 H12A 108.8
P1 C12 H12A 108.8
C11 C12 H12B 108.8
P1 C12 H12B 108.8
H12A C12 H12B 107.7
C14 C13 P1 113.60(9)
C14 C13 H13A 108.8
P1 C13 H13A 108.8
C14 C13 H13B 108.8
P1 C13 H13B 108.8
H13A C13 H13B 107.7
C15 C14 C13 111.17(10)
C15 C14 H14A 109.4
C13 C14 H14A 109.4
C15 C14 H14B 109.4
C13 C14 H14B 109.4
H14A C14 H14B 108.0
C24 C15 C22 107.13(11)
C24 C15 C14 125.53(11)
C22 C15 C14 127.29(11)
C24 C15 Fe2 70.13(7)
C22 C15 Fe2 70.34(7)
C14 C15 Fe2 126.74(8)
C24 C15 Ru2 70.13(7)
C22 C15 Ru2 70.34(7)
C14 C15 Ru2 126.74(8)
C17 C16 C20 108.36(14)
C17 C16 Ru2 70.53(9)
C20 C16 Ru2 70.51(8)
C17 C16 Fe2 70.53(9)
C20 C16 Fe2 70.51(8)
C17 C16 H16 125.8
C20 C16 H16 125.8
Fe2 C16 H16 124.7
C16 C17 C18 107.73(15)
C16 C17 Ru2 70.18(8)
C18 C17 Ru2 70.53(9)
C16 C17 Fe2 70.18(8)
C18 C17 Fe2 70.53(9)
C16 C17 H17 126.1
C18 C17 H17 126.1
Fe2 C17 H17 124.8
C19 C18 C17 107.90(14)
C19 C18 Fe2 70.02(9)
C17 C18 Fe2 69.89(9)
C19 C18 Ru2 70.02(9)
C17 C18 Ru2 69.89(9)
C19 C18 H18 126.1
C17 C18 H18 126.1
Fe2 C18 H18 125.6
C20 C19 C18 107.73(14)
C20 C19 Fe2 70.27(9)
C18 C19 Fe2 70.57(9)
C20 C19 Ru2 70.27(9)
C18 C19 Ru2 70.57(9)
C20 C19 H19 126.1
C18 C19 H19 126.1
Fe2 C19 H19 124.6
C16 C20 C19 108.28(14)
C16 C20 Ru2 70.17(8)
C19 C20 Ru2 70.37(9)
C16 C20 Fe2 70.17(8)
C19 C20 Fe2 70.37(9)
C16 C20 H20 125.9
C19 C20 H20 125.9
Fe2 C20 H20 125.2
C23 C21 C22 107.96(11)
C23 C21 Fe2 70.24(8)
C22 C21 Fe2 69.90(7)
C23 C21 Ru2 70.24(8)
C22 C21 Ru2 69.90(7)
C23 C21 H21 126.0
C22 C21 H21 126.0
Fe2 C21 H21 125.4
C21 C22 C15 108.47(11)
C21 C22 Fe2 70.53(8)
C15 C22 Fe2 69.91(7)
C21 C22 Ru2 70.53(8)
C15 C22 Ru2 69.91(7)
C21 C22 H22 125.8
C15 C22 H22 125.8
Fe2 C22 H22 125.4
C21 C23 C24 107.65(12)
C21 C23 Ru2 70.36(8)
C24 C23 Ru2 69.71(8)
C21 C23 Fe2 70.36(8)
C24 C23 Fe2 69.71(8)
C21 C23 H23 126.2
C24 C23 H23 126.2
Fe2 C23 H23 125.3
C15 C24 C23 108.79(11)
C15 C24 Ru2 70.15(7)
C23 C24 Ru2 70.67(8)
C15 C24 Fe2 70.15(7)
C23 C24 Fe2 70.67(8)
C15 C24 H24 125.6
C23 C24 H24 125.6
Fe2 C24 H24 125.2
C26 C25 P1 112.75(8)
C26 C25 H25A 109.0
P1 C25 H25A 109.0
C26 C25 H25B 109.0
P1 C25 H25B 109.0
H25A C25 H25B 107.8
C27 C26 C25 112.50(10)
C27 C26 H26A 109.1
C25 C26 H26A 109.1
C27 C26 H26B 109.1
C25 C26 H26B 109.1
H26A C26 H26B 107.8
C33 C27 C36 107.27(10)
C33 C27 C26 126.74(11)
C36 C27 C26 125.99(12)
C33 C27 Ru3 69.74(7)
C36 C27 Ru3 69.21(7)
C26 C27 Ru3 126.73(9)
C33 C27 Fe3 69.74(7)
C36 C27 Fe3 69.21(7)
C26 C27 Fe3 126.73(9)
C32 C28 C29 107.94(13)
C32 C28 Fe3 69.69(8)
C29 C28 Fe3 70.13(8)
C32 C28 Ru3 69.69(8)
C29 C28 Ru3 70.13(8)
C32 C28 H28 126.0
C29 C28 H28 126.0
Fe3 C28 H28 125.7
C30 C29 C28 107.90(13)
C30 C29 Fe3 69.98(8)
C28 C29 Fe3 69.55(8)
C30 C29 Ru3 69.98(8)
C28 C29 Ru3 69.55(8)
C30 C29 H29 126.1
C28 C29 H29 126.0
Fe3 C29 H29 126.0
C31 C30 C29 108.33(12)
C31 C30 Fe3 70.05(8)
C29 C30 Fe3 69.88(8)
C31 C30 Ru3 70.05(8)
C29 C30 Ru3 69.88(8)
C31 C30 H30 125.8
C29 C30 H30 125.8
Fe3 C30 H30 125.8
C30 C31 C32 107.77(13)
C30 C31 Ru3 69.87(8)
C32 C31 Ru3 69.28(8)
C30 C31 Fe3 69.87(8)
C32 C31 Fe3 69.28(8)
C30 C31 H31 126.1
C32 C31 H31 126.1
Fe3 C31 H31 126.3
C28 C32 C31 108.06(13)
C28 C32 Ru3 69.91(8)
C31 C32 Ru3 70.36(8)
C28 C32 Fe3 69.91(8)
C31 C32 Fe3 70.36(8)
C28 C32 H32 126.0
C31 C32 H32 126.0
Fe3 C32 H32 125.3
C27 C33 C34 108.40(11)
C27 C33 Ru3 69.99(7)
C34 C33 Ru3 69.38(8)
C27 C33 Fe3 69.99(7)
C34 C33 Fe3 69.38(8)
C27 C33 H33 125.8
C34 C33 H33 125.8
Fe3 C33 H33 126.4
C35 C34 C33 107.94(11)
C35 C34 Fe3 69.59(8)
C33 C34 Fe3 70.07(8)
C35 C34 Ru3 69.59(8)
C33 C34 Ru3 70.07(8)
C35 C34 H34 126.0
C33 C34 H34 126.0
Fe3 C34 H34 125.9
C34 C35 C36 107.96(11)
C34 C35 Ru3 70.02(8)
C36 C35 Ru3 69.87(7)
C34 C35 Fe3 70.02(8)
C36 C35 Fe3 69.87(7)
C34 C35 H35 126.0
C36 C35 H35 126.0
Fe3 C35 H35 125.7
C35 C36 C27 108.42(11)
C35 C36 Fe3 69.54(7)
C27 C36 Fe3 70.24(7)
C35 C36 Ru3 69.54(7)
C27 C36 Ru3 70.24(7)
C35 C36 H36 125.8
C27 C36 H36 125.8
Fe3 C36 H36 126.0

loop_
_geom_bond_atom_site_label_1
_geom_bond_atom_site_label_2
_geom_bond_distance
Ru1 C5 2.0958(17)
Ru1 C4 2.0995(16)
Ru1 C8 2.1027(14)
Ru1 C1 2.1035(16)
Ru1 C7 2.1043(14)
Ru1 C3 2.1076(16)
Ru1 C2 2.1083(15)
Ru1 C9 2.1120(14)
Ru1 C6 2.1157(14)
Ru1 C10 2.1231(14)
Fe1 C5 2.0958(17)
Fe1 C4 2.0995(16)
Fe1 C8 2.1027(14)
Fe1 C1 2.1035(16)
Fe1 C7 2.1043(14)
Fe1 C3 2.1076(16)
Fe1 C2 2.1083(15)
Fe1 C9 2.1120(14)
Fe1 C6 2.1157(14)
Fe1 C10 2.1231(14)
Fe2 C24 2.0970(15)
Fe2 C15 2.0973(14)
Fe2 C16 2.0976(15)
Fe2 C20 2.1020(15)
Fe2 C17 2.1021(16)
Fe2 C22 2.1029(13)
Fe2 C19 2.1034(16)
Fe2 C23 2.1097(15)
Fe2 C18 2.1106(17)
Fe2 C21 2.1112(15)
Ru2 C24 2.0970(15)
Ru2 C15 2.0973(14)
Ru2 C16 2.0976(15)
Ru2 C20 2.1020(15)
Ru2 C17 2.1021(16)
Ru2 C22 2.1029(13)
Ru2 C19 2.1034(16)
Ru2 C23 2.1097(15)
Ru2 C18 2.1106(17)
Ru2 C21 2.1112(15)
Fe3 C35 2.0541(14)
Fe3 C32 2.0572(16)
Fe3 C36 2.0585(15)
Fe3 C34 2.0598(14)
Fe3 C28 2.0602(15)
Fe3 C29 2.0679(15)
Fe3 C33 2.0689(14)
Fe3 C30 2.0693(14)
Fe3 C31 2.0716(15)
Fe3 C27 2.0722(13)
Ru3 C35 2.0541(14)
Ru3 C32 2.0572(16)
Ru3 C36 2.0585(15)
Ru3 C34 2.0598(14)
Ru3 C28 2.0602(15)
Ru3 C29 2.0679(15)
Ru3 C33 2.0689(14)
Ru3 C30 2.0693(14)
Ru3 C31 2.0716(15)
Ru3 C27 2.0722(13)
P1 C13 1.8447(13)
P1 C12 1.8502(14)
P1 C25 1.8548(12)
C1 C2 1.408(2)
C1 C5 1.430(2)
C1 H1 0.9500
C2 C3 1.415(2)
C2 H2 0.9500
C3 C4 1.417(2)
C3 H3 0.9500
C4 C5 1.419(2)
C4 H4 0.9500
C5 H5 0.9500
C6 C7 1.4281(18)
C6 C10 1.4297(18)
C6 H6 0.9500
C7 C8 1.4250(19)
C7 H7 0.9500
C8 C9 1.4271(19)
C8 H8 0.9500
C9 C10 1.4317(16)
C9 H9 0.9500
C10 C11 1.5067(18)
C11 C12 1.5353(16)
C11 H11A 0.9900
C11 H11B 0.9900
C12 H12A 0.9900
C12 H12B 0.9900
C13 C14 1.5330(18)
C13 H13A 0.9900
C13 H13B 0.9900
C14 C15 1.5016(17)
C14 H14A 0.9900
C14 H14B 0.9900
C15 C24 1.4248(18)
C15 C22 1.4281(16)
C16 C17 1.412(2)
C16 C20 1.413(2)
C16 H16 0.9500
C17 C18 1.426(3)
C17 H17 0.9500
C18 C19 1.421(3)
C18 H18 0.9500
C19 C20 1.416(2)
C19 H19 0.9500
C20 H20 0.9500
C21 C23 1.4230(19)
C21 C22 1.4265(18)
C21 H21 0.9500
C22 H22 0.9500
C23 C24 1.4260(19)
C23 H23 0.9500
C24 H24 0.9500
C25 C26 1.5302(17)
C25 H25A 0.9900
C25 H25B 0.9900
C26 C27 1.5031(16)
C26 H26A 0.9900
C26 H26B 0.9900
C27 C33 1.4257(18)
C27 C36 1.4313(17)
C28 C32 1.422(2)
C28 C29 1.423(2)
C28 H28 0.9500
C29 C30 1.420(2)
C29 H29 0.9500
C30 C31 1.419(2)
C30 H30 0.9500
C31 C32 1.424(2)
C31 H31 0.9500
C32 H32 0.9500
C33 C34 1.4306(16)
C33 H33 0.9500
C34 C35 1.4201(19)
C34 H34 0.9500
C35 C36 1.4264(17)
C35 H35 0.9500
C36 H36 0.9500

loop_
_geom_torsion_atom_site_label_1
_geom_torsion_atom_site_label_2
_geom_torsion_atom_site_label_3
_geom_torsion_atom_site_label_4
_geom_torsion
C5 C1 C2 C3 0.15(18)
Fe1 C1 C2 C3 60.32(11)
Ru1 C1 C2 C3 60.32(11)
C5 C1 C2 Fe1 -60.17(11)
C5 C1 C2 Ru1 -60.17(11)
C1 C2 C3 C4 -0.20(18)
Fe1 C2 C3 C4 60.07(11)
Ru1 C2 C3 C4 60.07(11)
C1 C2 C3 Fe1 -60.28(11)
C1 C2 C3 Ru1 -60.28(11)
C2 C3 C4 C5 0.18(17)
Fe1 C3 C4 C5 60.50(11)
Ru1 C3 C4 C5 60.50(11)
C2 C3 C4 Fe1 -60.33(11)
C2 C3 C4 Ru1 -60.33(11)
C3 C4 C5 C1 -0.08(17)
Fe1 C4 C5 C1 60.76(11)
Ru1 C4 C5 C1 60.76(11)
C3 C4 C5 Ru1 -60.84(11)
C3 C4 C5 Fe1 -60.84(11)
C2 C1 C5 C4 -0.04(18)
Fe1 C1 C5 C4 -60.75(11)
Ru1 C1 C5 C4 -60.75(11)
C2 C1 C5 Ru1 60.71(11)
C2 C1 C5 Fe1 60.71(11)
C10 C6 C7 C8 0.15(15)
Fe1 C6 C7 C8 60.45(10)
Ru1 C6 C7 C8 60.45(10)
C10 C6 C7 Ru1 -60.30(9)
C10 C6 C7 Fe1 -60.30(9)
C6 C7 C8 C9 0.10(15)
Ru1 C7 C8 C9 60.87(9)
Fe1 C7 C8 C9 60.87(9)
C6 C7 C8 Fe1 -60.77(9)
C6 C7 C8 Ru1 -60.77(9)
C7 C8 C9 C10 -0.31(15)
Fe1 C8 C9 C10 60.37(9)
Ru1 C8 C9 C10 60.37(9)
C7 C8 C9 Fe1 -60.68(9)
C7 C8 C9 Ru1 -60.68(9)
C7 C6 C10 C9 -0.34(14)
Fe1 C6 C10 C9 -60.15(9)
Ru1 C6 C10 C9 -60.15(9)
C7 C6 C10 C11 -174.89(12)
Fe1 C6 C10 C11 125.30(13)
Ru1 C6 C10 C11 125.30(13)
C7 C6 C10 Ru1 59.81(9)
C7 C6 C10 Fe1 59.81(9)
C8 C9 C10 C6 0.40(14)
Fe1 C9 C10 C6 60.27(9)
Ru1 C9 C10 C6 60.27(9)
C8 C9 C10 C11 175.18(12)
Fe1 C9 C10 C11 -124.96(12)
Ru1 C9 C10 C11 -124.96(12)
C8 C9 C10 Ru1 -59.87(9)
C8 C9 C10 Fe1 -59.87(9)
C6 C10 C11 C12 -31.86(18)
C9 C10 C11 C12 154.46(12)
Ru1 C10 C11 C12 62.89(15)
Fe1 C10 C11 C12 62.89(15)
C10 C11 C12 P1 -169.99(9)
C13 P1 C12 C11 -63.04(10)
C25 P1 C12 C11 -164.18(9)
C12 P1 C13 C14 -178.48(9)
C25 P1 C13 C14 -77.02(10)
P1 C13 C14 C15 172.63(8)
C13 C14 C15 C24 -76.79(15)
C13 C14 C15 C22 100.20(15)
C13 C14 C15 Fe2 -167.48(8)
C13 C14 C15 Ru2 -167.48(8)
C20 C16 C17 C18 0.21(17)
Ru2 C16 C17 C18 60.85(11)
Fe2 C16 C17 C18 60.85(11)
C20 C16 C17 Ru2 -60.64(10)
C20 C16 C17 Fe2 -60.64(10)
C16 C17 C18 C19 -0.67(18)
Ru2 C17 C18 C19 59.96(11)
Fe2 C17 C18 C19 59.96(11)
C16 C17 C18 Fe2 -60.63(11)
C16 C17 C18 Ru2 -60.63(11)
C17 C18 C19 C20 0.88(17)
Fe2 C18 C19 C20 60.75(10)
Ru2 C18 C19 C20 60.75(10)
C17 C18 C19 Fe2 -59.87(11)
C17 C18 C19 Ru2 -59.87(11)
C17 C16 C20 C19 0.34(17)
Ru2 C16 C20 C19 -60.32(10)
Fe2 C16 C20 C19 -60.32(10)
C17 C16 C20 Ru2 60.66(11)
C17 C16 C20 Fe2 60.66(11)
C18 C19 C20 C16 -0.75(17)
Fe2 C19 C20 C16 60.19(10)
Ru2 C19 C20 C16 60.19(10)
C18 C19 C20 Ru2 -60.94(11)
C18 C19 C20 Fe2 -60.94(11)
C23 C21 C22 C15 0.34(15)
Fe2 C21 C22 C15 -59.85(9)
Ru2 C21 C22 C15 -59.85(9)
C23 C21 C22 Fe2 60.20(10)
C23 C21 C22 Ru2 60.20(10)
C24 C15 C22 C21 -0.57(14)
C14 C15 C22 C21 -178.00(12)
Fe2 C15 C22 C21 60.24(9)
Ru2 C15 C22 C21 60.24(9)
C24 C15 C22 Fe2 -60.81(8)
C14 C15 C22 Fe2 121.76(12)
C24 C15 C22 Ru2 -60.81(8)
C14 C15 C22 Ru2 121.76(12)
C22 C21 C23 C24 0.02(16)
Fe2 C21 C23 C24 60.00(10)
Ru2 C21 C23 C24 60.00(10)
C22 C21 C23 Ru2 -59.98(10)
C22 C21 C23 Fe2 -59.98(10)
C22 C15 C24 C23 0.58(14)
C14 C15 C24 C23 178.08(11)
Fe2 C15 C24 C23 -60.35(9)
Ru2 C15 C24 C23 -60.35(9)
C22 C15 C24 Ru2 60.94(9)
C14 C15 C24 Ru2 -121.57(12)
C22 C15 C24 Fe2 60.94(9)
C14 C15 C24 Fe2 -121.57(12)
C21 C23 C24 C15 -0.38(15)
Ru2 C23 C24 C15 60.03(9)
Fe2 C23 C24 C15 60.03(9)
C21 C23 C24 Ru2 -60.41(10)
C21 C23 C24 Fe2 -60.41(10)
C13 P1 C25 C26 -177.61(9)
C12 P1 C25 C26 -75.34(10)
P1 C25 C26 C27 -170.75(9)
C25 C26 C27 C33 -87.93(16)
C25 C26 C27 C36 91.36(15)
C25 C26 C27 Ru3 -178.95(9)
C25 C26 C27 Fe3 -178.95(9)
C32 C28 C29 C30 -0.04(16)
Fe3 C28 C29 C30 -59.71(10)
Ru3 C28 C29 C30 -59.71(10)
C32 C28 C29 Fe3 59.67(10)
C32 C28 C29 Ru3 59.67(10)
C28 C29 C30 C31 -0.28(15)
Fe3 C29 C30 C31 -59.72(10)
Ru3 C29 C30 C31 -59.72(10)
C28 C29 C30 Fe3 59.44(10)
C28 C29 C30 Ru3 59.44(10)
C29 C30 C31 C32 0.49(15)
Fe3 C30 C31 C32 -59.12(10)
Ru3 C30 C31 C32 -59.12(10)
C29 C30 C31 Ru3 59.61(9)
C29 C30 C31 Fe3 59.61(9)
C29 C28 C32 C31 0.34(16)
Fe3 C28 C32 C31 60.29(10)
Ru3 C28 C32 C31 60.29(10)
C29 C28 C32 Ru3 -59.95(10)
C29 C28 C32 Fe3 -59.95(10)
C30 C31 C32 C28 -0.51(16)
Ru3 C31 C32 C28 -60.01(10)
Fe3 C31 C32 C28 -60.01(10)
C30 C31 C32 Ru3 59.49(9)
C30 C31 C32 Fe3 59.49(9)
C36 C27 C33 C34 0.35(14)
C26 C27 C33 C34 179.75(11)
Ru3 C27 C33 C34 -58.93(9)
Fe3 C27 C33 C34 -58.93(9)
C36 C27 C33 Ru3 59.27(9)
C26 C27 C33 Ru3 -121.33(12)
C36 C27 C33 Fe3 59.27(9)
C26 C27 C33 Fe3 -121.33(12)
C27 C33 C34 C35 -0.22(15)
Ru3 C33 C34 C35 -59.52(9)
Fe3 C33 C34 C35 -59.52(9)
C27 C33 C34 Fe3 59.30(9)
C27 C33 C34 Ru3 59.30(9)
C33 C34 C35 C36 0.00(15)
Fe3 C34 C35 C36 -59.81(9)
Ru3 C34 C35 C36 -59.81(9)
C33 C34 C35 Ru3 59.82(9)
C33 C34 C35 Fe3 59.82(9)
C34 C35 C36 C27 0.21(14)
Ru3 C35 C36 C27 -59.70(9)
Fe3 C35 C36 C27 -59.70(9)
C34 C35 C36 Fe3 59.91(9)
C34 C35 C36 Ru3 59.91(9)
C33 C27 C36 C35 -0.34(14)
C26 C27 C36 C35 -179.75(11)
Ru3 C27 C36 C35 59.26(9)
Fe3 C27 C36 C35 59.26(9)
C33 C27 C36 Fe3 -59.61(9)
C26 C27 C36 Fe3 120.99(12)
C33 C27 C36 Ru3 -59.61(9)
C26 C27 C36 Ru3 120.99(12)
